data_4037361
loop_
_publ_author_name
'Kise, Naoki'
'Hamada, Yusuke'
'Sakurai, Toshihiko'

_publ_section_title
;
 Electroreductive Intermolecular Coupling of Coumarins with Benzophenones:
 Synthesis of 4-(2-Hydroxyphenyl)-5,5-diaryl-\g-butyrolactones,
 2-(2,2-Diaryl-2,3-dihydrobenzofuran-3-yl)acetic Acids, and
 4-(Diarylmethyl)coumarins.
;
_journal_issue 22
_journal_name_full 'The Journal of organic chemistry'
_journal_page_first 11043
_journal_page_last 11056
_journal_paper_doi 10.1021/acs.joc.6b02056
_journal_volume 81
_journal_year 2016
_chemical_formula_moiety 'C23 H18 O2'
_chemical_formula_sum 'C23 H18 O2'
_chemical_formula_weight 326.37
_chemical_melting_point 450.0(10)
_chemical_name_systematic
; 
4-benzhydryl-3-methyl-2H-chromen-2-one
;
_space_group_IT_number 19
_space_group_name_Hall 'P 2ac 2ab'
_space_group_name_H-M_alt 'P 21 21 21'
_symmetry_cell_setting orthorhombic
_symmetry_space_group_name_Hall 'P 2ac 2ab'
_symmetry_space_group_name_H-M 'P 21 21 21'
_atom_sites_solution_hydrogens geom
_atom_sites_solution_primary direct
_atom_sites_solution_secondary difmap
_audit_creation_method SHELXL-97
_cell_angle_alpha 90.00
_cell_angle_beta 90.00
_cell_angle_gamma 90.00
_cell_formula_units_Z 4
_cell_length_a 11.418(2)
_cell_length_b 11.5134(18)
_cell_length_c 12.964(2)
_cell_measurement_reflns_used 7129
_cell_measurement_temperature 298(2)
_cell_measurement_theta_max 24.8
_cell_measurement_theta_min 3.6
_cell_volume 1704.2(5)
_computing_cell_refinement PROCESS-AUTO
_computing_data_collection PROCESS-AUTO
_computing_data_reduction PROCESS-AUTO
_computing_publication_material yadokari-XG
_computing_structure_refinement 'SHELXL-97 (Sheldrick, 1997)'
_computing_structure_solution 'SHELXS-97 (Sheldrick, 1990)'
_diffrn_ambient_temperature 298(2)
_diffrn_detector_area_resol_mean 10.00
_diffrn_measured_fraction_theta_full 0.982
_diffrn_measured_fraction_theta_max 0.982
_diffrn_measurement_device_type 'Rigaku RAXIS-RAPID'
_diffrn_measurement_method \w
_diffrn_radiation_monochromator graphite
_diffrn_radiation_source 'fine-focus sealed tube'
_diffrn_radiation_type MoK\a
_diffrn_radiation_wavelength 0.71075
_diffrn_reflns_av_R_equivalents 0.0625
_diffrn_reflns_av_sigmaI/netI 0.0839
_diffrn_reflns_limit_h_max 14
_diffrn_reflns_limit_h_min -14
_diffrn_reflns_limit_k_max 14
_diffrn_reflns_limit_k_min -14
_diffrn_reflns_limit_l_max 16
_diffrn_reflns_limit_l_min -16
_diffrn_reflns_number 16683
_diffrn_reflns_theta_full 27.48
_diffrn_reflns_theta_max 27.48
_diffrn_reflns_theta_min 3.54
_exptl_absorpt_coefficient_mu 0.079
_exptl_absorpt_correction_T_max 0.9842
_exptl_absorpt_correction_T_min 0.9687
_exptl_absorpt_correction_type multi-scan
_exptl_absorpt_process_details
;
    Higashi, T. (1995). Program for Absorption Correction.
    Rigaku Corporation, Tokyo, Japan.
;
_exptl_crystal_colour colorless
_exptl_crystal_density_diffrn 1.272
_exptl_crystal_density_method 'not measured'
_exptl_crystal_description block
_exptl_crystal_F_000 688
_exptl_crystal_size_max 0.40
_exptl_crystal_size_mid 0.30
_exptl_crystal_size_min 0.20
_refine_diff_density_max 0.080
_refine_diff_density_min -0.079
_refine_diff_density_rms 0.019
_refine_ls_abs_structure_details 'Flack H D (1983), Acta Cryst. A39, 876-881'
_refine_ls_abs_structure_Flack 1.7(9)
_refine_ls_extinction_method none
_refine_ls_goodness_of_fit_ref 1.001
_refine_ls_hydrogen_treatment refall
_refine_ls_matrix_type full
_refine_ls_number_parameters 227
_refine_ls_number_reflns 3853
_refine_ls_number_restraints 0
_refine_ls_restrained_S_all 1.001
_refine_ls_R_factor_all 0.0805
_refine_ls_R_factor_gt 0.0369
_refine_ls_shift/su_max 0.000
_refine_ls_shift/su_mean 0.000
_refine_ls_structure_factor_coef Fsqd
_refine_ls_weighting_details 'calc w=1/[\s^2^(Fo^2^)+(0.0120P)^2^+0.0000P] where P=(Fo^2^+2Fc^2^)/3'
_refine_ls_weighting_scheme calc
_refine_ls_wR_factor_gt 0.0453
_refine_ls_wR_factor_ref 0.0479
_reflns_number_gt 2225
_reflns_number_total 3853
_reflns_threshold_expression >2sigma(I)
_cod_data_source_file jo-2016-02056y-File023.cif
_cod_data_source_block 11g
_cod_depositor_comments
;
The following automatic conversions were performed:

data item '_chemical_melting_point' value '449-451' was changed to
'450.0(10)' -- the average value was taken and precision was
estimated.

Automatic conversion script
Id: cif_fix_values 6909 2019-04-08 15:41:33Z antanas 
;
_cod_database_code 4037361

loop_
_symmetry_equiv_pos_as_xyz
'x, y, z'
'-x+1/2, -y, z+1/2'
'x+1/2, -y+1/2, -z'
'-x, y+1/2, -z+1/2'

loop_
_atom_site_label
_atom_site_type_symbol
_atom_site_fract_x
_atom_site_fract_y
_atom_site_fract_z
_atom_site_U_iso_or_equiv
_atom_site_adp_type
_atom_site_occupancy
_atom_site_symmetry_multiplicity
_atom_site_calc_flag
_atom_site_refinement_flags
O1 O 0.11179(10) 0.40495(9) 0.02796(7) 0.0645(3) Uani 1 1 d .
C1 C 0.04154(15) 0.31111(15) 0.00973(11) 0.0587(5) Uani 1 1 d .
O2 O -0.00772(11) 0.30997(10) -0.07264(7) 0.0875(4) Uani 1 1 d .
C2 C 0.03046(13) 0.22226(12) 0.08924(10) 0.0482(4) Uani 1 1 d .
C3 C -0.05027(14) 0.12364(12) 0.06128(11) 0.0736(5) Uani 1 1 d .
H1 H -0.0086 0.0514 0.0662 0.110 Uiso 1 1 calc R
H2 H -0.0781 0.1340 -0.0080 0.110 Uiso 1 1 calc R
H3 H -0.1156 0.1226 0.1079 0.110 Uiso 1 1 calc R
C4 C 0.08888(12) 0.23254(11) 0.17929(9) 0.0407(3) Uani 1 1 d .
C5 C 0.07196(11) 0.14403(11) 0.26575(9) 0.0421(3) Uani 1 1 d .
H4 H 0.0089 0.0929 0.2419 0.051 Uiso 1 1 calc R
C6 C 0.02355(13) 0.20357(11) 0.36270(9) 0.0426(3) Uani 1 1 d .
C7 C -0.07482(13) 0.27316(12) 0.35044(11) 0.0574(4) Uani 1 1 d .
H5 H -0.1083 0.2807 0.2854 0.069 Uiso 1 1 calc R
C8 C -0.12330(14) 0.33078(13) 0.43222(12) 0.0693(5) Uani 1 1 d .
H6 H -0.1889 0.3771 0.4218 0.083 Uiso 1 1 calc R
C9 C -0.07671(17) 0.32133(14) 0.52938(13) 0.0733(5) Uani 1 1 d .
H7 H -0.1098 0.3609 0.5847 0.088 Uiso 1 1 calc R
C10 C 0.01901(17) 0.25271(14) 0.54305(12) 0.0696(5) Uani 1 1 d .
H8 H 0.0509 0.2442 0.6086 0.084 Uiso 1 1 calc R
C11 C 0.06978(12) 0.19513(12) 0.45989(10) 0.0539(4) Uani 1 1 d .
H9 H 0.1363 0.1501 0.4705 0.065 Uiso 1 1 calc R
C12 C 0.17815(12) 0.06469(11) 0.28024(10) 0.0409(3) Uani 1 1 d .
C13 C 0.17399(14) -0.02534(11) 0.35159(10) 0.0537(4) Uani 1 1 d .
H10 H 0.1079 -0.0339 0.3928 0.064 Uiso 1 1 calc R
C14 C 0.26576(16) -0.10220(12) 0.36251(11) 0.0619(5) Uani 1 1 d .
H11 H 0.2616 -0.1605 0.4120 0.074 Uiso 1 1 calc R
C15 C 0.36328(15) -0.09353(13) 0.30101(12) 0.0622(4) Uani 1 1 d .
H12 H 0.4245 -0.1463 0.3076 0.075 Uiso 1 1 calc R
C16 C 0.36895(14) -0.00545(11) 0.22943(11) 0.0569(4) Uani 1 1 d .
H13 H 0.4347 0.0019 0.1876 0.068 Uiso 1 1 calc R
C17 C 0.27748(13) 0.07204(12) 0.21935(10) 0.0480(4) Uani 1 1 d .
H14 H 0.2827 0.1308 0.1703 0.058 Uiso 1 1 calc R
C18 C 0.16459(12) 0.33294(11) 0.19609(10) 0.0447(4) Uani 1 1 d .
C19 C 0.23243(12) 0.35212(11) 0.28480(10) 0.0527(4) Uani 1 1 d .
H15 H 0.2310 0.2979 0.3379 0.063 Uiso 1 1 calc R
C20 C 0.30086(13) 0.44955(14) 0.29452(13) 0.0657(5) Uani 1 1 d .
H16 H 0.3453 0.4605 0.3539 0.079 Uiso 1 1 calc R
C21 C 0.30412(16) 0.53097(13) 0.21723(15) 0.0747(5) Uani 1 1 d .
H17 H 0.3500 0.5972 0.2249 0.090 Uiso 1 1 calc R
C22 C 0.24084(18) 0.51554(13) 0.12957(13) 0.0719(5) Uani 1 1 d .
H18 H 0.2430 0.5707 0.0772 0.086 Uiso 1 1 calc R
C23 C 0.17300(14) 0.41636(13) 0.11936(11) 0.0536(4) Uani 1 1 d .

loop_
_atom_site_aniso_label
_atom_site_aniso_U_11
_atom_site_aniso_U_22
_atom_site_aniso_U_33
_atom_site_aniso_U_23
_atom_site_aniso_U_13
_atom_site_aniso_U_12
O1 0.0775(9) 0.0660(7) 0.0501(6) 0.0153(6) 0.0067(6) 0.0136(7)
C1 0.0698(13) 0.0670(11) 0.0392(9) -0.0020(9) 0.0039(9) 0.0286(10)
O2 0.1219(11) 0.0901(9) 0.0505(6) -0.0001(6) -0.0227(7) 0.0340(8)
C2 0.0474(11) 0.0547(9) 0.0427(8) -0.0070(8) -0.0029(8) 0.0138(8)
C3 0.0759(14) 0.0819(12) 0.0628(10) -0.0125(9) -0.0213(10) -0.0018(10)
C4 0.0381(9) 0.0465(8) 0.0375(7) -0.0011(7) 0.0040(7) 0.0089(7)
C5 0.0359(9) 0.0475(8) 0.0429(7) 0.0009(7) -0.0047(7) -0.0039(7)
C6 0.0352(9) 0.0479(8) 0.0447(8) 0.0056(7) 0.0022(7) -0.0038(7)
C7 0.0510(11) 0.0690(10) 0.0522(9) 0.0140(8) 0.0085(8) 0.0100(9)
C8 0.0649(12) 0.0709(11) 0.0721(11) 0.0127(10) 0.0204(10) 0.0189(10)
C9 0.0925(15) 0.0619(11) 0.0656(11) -0.0003(10) 0.0295(11) 0.0030(11)
C10 0.0846(13) 0.0790(12) 0.0453(9) -0.0039(9) 0.0024(10) -0.0044(11)
C11 0.0519(11) 0.0639(10) 0.0459(8) -0.0017(8) -0.0014(8) 0.0042(8)
C12 0.0385(9) 0.0418(8) 0.0425(7) -0.0061(7) -0.0018(8) -0.0038(7)
C13 0.0541(11) 0.0459(9) 0.0612(9) 0.0080(8) 0.0039(8) -0.0040(9)
C14 0.0724(13) 0.0444(9) 0.0689(11) 0.0118(8) -0.0093(10) 0.0041(10)
C15 0.0595(12) 0.0572(10) 0.0701(11) -0.0051(9) -0.0109(9) 0.0151(9)
C16 0.0507(10) 0.0654(10) 0.0547(8) 0.0020(9) 0.0019(8) 0.0103(9)
C17 0.0487(10) 0.0504(9) 0.0448(8) 0.0014(8) -0.0005(8) 0.0031(8)
C18 0.0436(10) 0.0456(8) 0.0448(8) 0.0026(8) 0.0082(7) 0.0044(7)
C19 0.0520(10) 0.0546(10) 0.0515(9) 0.0016(8) -0.0010(8) -0.0058(8)
C20 0.0586(12) 0.0706(11) 0.0680(11) -0.0071(10) 0.0041(9) -0.0169(9)
C21 0.0743(14) 0.0552(11) 0.0944(13) 0.0007(11) 0.0162(12) -0.0168(9)
C22 0.0791(14) 0.0537(11) 0.0829(13) 0.0198(10) 0.0215(11) -0.0001(10)
C23 0.0591(12) 0.0529(10) 0.0489(9) 0.0072(9) 0.0129(8) 0.0108(9)

loop_
_atom_type_symbol
_atom_type_description
_atom_type_scat_dispersion_real
_atom_type_scat_dispersion_imag
_atom_type_scat_source
C C 0.0033 0.0016 'International Tables Vol C Tables 4.2.6.8 and 6.1.1.4'
H H 0.0000 0.0000 'International Tables Vol C Tables 4.2.6.8 and 6.1.1.4'
O O 0.0106 0.0060 'International Tables Vol C Tables 4.2.6.8 and 6.1.1.4'

loop_
_geom_angle_atom_site_label_1
_geom_angle_atom_site_label_2
_geom_angle_atom_site_label_3
_geom_angle
C1 O1 C23 121.36(12)
O2 C1 O1 115.80(15)
O2 C1 C2 125.28(18)
O1 C1 C2 118.92(13)
C4 C2 C1 120.48(14)
C4 C2 C3 125.20(14)
C1 C2 C3 114.32(13)
C2 C3 H1 109.5
C2 C3 H2 109.5
H1 C3 H2 109.5
C2 C3 H3 109.5
H1 C3 H3 109.5
H2 C3 H3 109.5
C2 C4 C18 119.41(13)
C2 C4 C5 120.92(13)
C18 C4 C5 119.59(11)
C4 C5 C12 112.85(11)
C4 C5 C6 110.40(10)
C12 C5 C6 116.86(10)
C4 C5 H4 105.2
C12 C5 H4 105.2
C6 C5 H4 105.2
C11 C6 C7 117.25(13)
C11 C6 C5 125.65(13)
C7 C6 C5 117.09(12)
C8 C7 C6 121.24(13)
C8 C7 H5 119.4
C6 C7 H5 119.4
C7 C8 C9 121.08(15)
C7 C8 H6 119.5
C9 C8 H6 119.5
C10 C9 C8 118.51(16)
C10 C9 H7 120.7
C8 C9 H7 120.7
C9 C10 C11 120.69(15)
C9 C10 H8 119.7
C11 C10 H8 119.7
C6 C11 C10 121.21(14)
C6 C11 H9 119.4
C10 C11 H9 119.4
C17 C12 C13 116.93(13)
C17 C12 C5 122.88(11)
C13 C12 C5 120.00(13)
C14 C13 C12 121.40(14)
C14 C13 H10 119.3
C12 C13 H10 119.3
C15 C14 C13 120.66(14)
C15 C14 H11 119.7
C13 C14 H11 119.7
C14 C15 C16 118.90(15)
C14 C15 H12 120.6
C16 C15 H12 120.6
C15 C16 C17 120.31(15)
C15 C16 H13 119.8
C17 C16 H13 119.8
C16 C17 C12 121.77(13)
C16 C17 H14 119.1
C12 C17 H14 119.1
C23 C18 C19 116.14(13)
C23 C18 C4 118.86(13)
C19 C18 C4 124.99(12)
C20 C19 C18 121.18(13)
C20 C19 H15 119.4
C18 C19 H15 119.4
C21 C20 C19 120.43(15)
C21 C20 H16 119.8
C19 C20 H16 119.8
C22 C21 C20 120.47(15)
C22 C21 H17 119.8
C20 C21 H17 119.8
C21 C22 C23 119.00(15)
C21 C22 H18 120.5
C23 C22 H18 120.5
O1 C23 C18 120.96(14)
O1 C23 C22 116.28(14)
C18 C23 C22 122.76(15)

loop_
_geom_bond_atom_site_label_1
_geom_bond_atom_site_label_2
_geom_bond_distance
O1 C1 1.3662(18)
O1 C23 1.3819(16)
C1 O2 1.2069(15)
C1 C2 1.4577(18)
C2 C4 1.3496(16)
C2 C3 1.5068(18)
C3 H1 0.9600
C3 H2 0.9600
C3 H3 0.9600
C4 C18 1.4598(16)
C4 C5 1.5272(16)
C5 C12 1.5296(16)
C5 C6 1.5345(16)
C5 H4 0.9800
C6 C11 1.3695(16)
C6 C7 1.3887(17)
C7 C8 1.3677(17)
C7 H5 0.9300
C8 C9 1.3716(19)
C8 H6 0.9300
C9 C10 1.3601(19)
C9 H7 0.9300
C10 C11 1.3920(18)
C10 H8 0.9300
C11 H9 0.9300
C12 C17 1.3844(17)
C12 C13 1.3901(17)
C13 C14 1.3787(18)
C13 H10 0.9300
C14 C15 1.3731(19)
C14 H11 0.9300
C15 C16 1.3761(17)
C15 H12 0.9300
C16 C17 1.3798(17)
C16 H13 0.9300
C17 H14 0.9300
C18 C23 1.3861(17)
C18 C19 1.4041(17)
C19 C20 1.3728(17)
C19 H15 0.9300
C20 C21 1.373(2)
C20 H16 0.9300
C21 C22 1.3583(19)
C21 H17 0.9300
C22 C23 1.386(2)
C22 H18 0.9300

loop_
_geom_torsion_atom_site_label_1
_geom_torsion_atom_site_label_2
_geom_torsion_atom_site_label_3
_geom_torsion_atom_site_label_4
_geom_torsion
C23 O1 C1 O2 -179.95(13)
C23 O1 C1 C2 0.68(19)
O2 C1 C2 C4 -179.43(15)
O1 C1 C2 C4 -0.12(19)
O2 C1 C2 C3 0.0(2)
O1 C1 C2 C3 179.31(13)
C1 C2 C4 C18 -0.72(19)
C3 C2 C4 C18 179.92(12)
C1 C2 C4 C5 176.10(11)
C3 C2 C4 C5 -3.3(2)
C2 C4 C5 C12 108.13(14)
C18 C4 C5 C12 -75.06(13)
C2 C4 C5 C6 -119.05(12)
C18 C4 C5 C6 57.77(15)
C4 C5 C6 C11 -128.17(14)
C12 C5 C6 C11 2.58(18)
C4 C5 C6 C7 50.98(16)
C12 C5 C6 C7 -178.27(11)
C11 C6 C7 C8 0.00(19)
C5 C6 C7 C8 -179.22(12)
C6 C7 C8 C9 -0.3(2)
C7 C8 C9 C10 -0.3(2)
C8 C9 C10 C11 1.2(2)
C7 C6 C11 C10 0.9(2)
C5 C6 C11 C10 -179.93(13)
C9 C10 C11 C6 -1.5(2)
C4 C5 C12 C17 -1.20(17)
C6 C5 C12 C17 -130.80(13)
C4 C5 C12 C13 -176.02(11)
C6 C5 C12 C13 54.38(16)
C17 C12 C13 C14 1.31(19)
C5 C12 C13 C14 176.43(12)
C12 C13 C14 C15 -1.6(2)
C13 C14 C15 C16 1.2(2)
C14 C15 C16 C17 -0.5(2)
C15 C16 C17 C12 0.3(2)
C13 C12 C17 C16 -0.67(19)
C5 C12 C17 C16 -175.64(12)
C2 C4 C18 C23 1.03(18)
C5 C4 C18 C23 -175.83(12)
C2 C4 C18 C19 -178.10(12)
C5 C4 C18 C19 5.04(18)
C23 C18 C19 C20 1.24(19)
C4 C18 C19 C20 -179.61(13)
C18 C19 C20 C21 0.2(2)
C19 C20 C21 C22 -0.8(3)
C20 C21 C22 C23 0.0(3)
C1 O1 C23 C18 -0.36(19)
C1 O1 C23 C22 -179.56(14)
C19 C18 C23 O1 178.71(12)
C4 C18 C23 O1 -0.49(19)
C19 C18 C23 C22 -2.1(2)
C4 C18 C23 C22 178.66(14)
C21 C22 C23 O1 -179.23(13)
C21 C22 C23 C18 1.6(2)
